data_1530148
loop_
_publ_author_name
'Kennedy, N.S.J.'
'Nelmes, R.J.'

_publ_section_title
;
 Structural studies of Rb H2 P O4 in its paraelectric and ferroelectric
 phases
;
_journal_name_full 'Journal of Physics C'
_journal_page_first 4841
_journal_page_last 4853
_journal_volume 13
_journal_year 1980
_chemical_formula_sum 'H2 O4 P Rb'
_chemical_name_systematic 'Rb (H2 P O4)'
_space_group_IT_number 43
_symmetry_space_group_name_Hall 'F 2 -2d'
_symmetry_space_group_name_H-M 'F d d 2'
_cell_angle_alpha 90
_cell_angle_beta 90
_cell_angle_gamma 90
_cell_formula_units_Z 8
_cell_length_a 10.8
_cell_length_b 10.672
_cell_length_c 7.242
_cell_volume 834.696
_citation_journal_id_ASTM JPSOAW
_cod_data_source_file Kennedy_JPSOAW_1980_622.cif
_cod_data_source_block H2O4P1Rb1
_cod_original_cell_volume 834.6956
_cod_original_formula_sum 'H2 O4 P1 Rb1'
_cod_database_code 1530148

loop_
_symmetry_equiv_pos_as_xyz
x,y,z
-x,-y,z
-x+1/4,y+1/4,z+1/4
x+3/4,-y+3/4,z+1/4
x,y+1/2,z+1/2
-x,-y+1/2,z+1/2
-x+1/4,y+3/4,z+3/4
x+3/4,-y+5/4,z+3/4
x+1/2,y,z+1/2
-x+1/2,-y,z+1/2
-x+3/4,y+1/4,z+3/4
x+5/4,-y+3/4,z+3/4
x+1/2,y+1/2,z
-x+1/2,-y+1/2,z
-x+3/4,y+3/4,z+1/4
x+5/4,-y+5/4,z+1/4

loop_
_atom_site_label
_atom_site_type_symbol
_atom_site_fract_x
_atom_site_fract_y
_atom_site_fract_z
_atom_site_occupancy
_atom_site_U_iso_or_equiv
O2 O-2 0.0283 0.1141 0.1334 1 0.0
P1 P+5 0 0 0 1 0.0
H1 H+1 -0.0436 0.1817 0.1403 1 0.0
Rb1 Rb+1 0 0 0.5165 1 0.0
O1 O-2 0.1146 -0.0282 -0.1116 1 0.0
